data_4301613
loop_
_publ_author_name
'Sharanappa Nembenna'
'Sanjay Singh'
'Anukul Jana'
'Herbert W. Roesky'
'Ying Yang'
'Hongqi Ye'
'Holger Ott'
'Dietmar Stalke'

_publ_contact_author 'Prof. Dr. Herbert W. Roesky'
_publ_contact_author_email hroesky@gwdg.de
_publ_section_title
;
Preparation and Structural Characterization of Molecular Al-O-Sn(II)
and Al-O-Sn(IV) Compounds
;
_journal_name_full 'Inorganic Chemistry'
_journal_page_first 2273
_journal_page_last 2276
_journal_paper_doi 10.1021/ic802151c
_journal_volume 48
_journal_year 2009
_chemical_formula_sum 'C63 H95 Al2 N4 O2 Sn'
_chemical_formula_weight 1113.08
_chemical_melting_point 211(1)
_chemical_name_systematic
; 
 ? 
;
_space_group_IT_number 2
_symmetry_cell_setting triclinic
_symmetry_space_group_name_Hall '-P 1'
_symmetry_space_group_name_H-M 'P -1'
_atom_sites_solution_hydrogens geom
_atom_sites_solution_primary direct
_atom_sites_solution_secondary difmap
_audit_creation_method SHELXL-97
_cell_angle_alpha 74.8150(10)
_cell_angle_beta 82.5050(10)
_cell_angle_gamma 79.1890(10)
_cell_formula_units_Z 2
_cell_length_a 8.9774(7)
_cell_length_b 18.0738(14)
_cell_length_c 20.4139(16)
_cell_measurement_reflns_used 9996
_cell_measurement_temperature 100(2)
_cell_measurement_theta_max 25.303
_cell_measurement_theta_min 2.442
_cell_volume 3128.3(4)
_computing_cell_refinement 'SAINT V7.34A'
_computing_data_collection 'APEX2 v2.1-0'
_computing_data_reduction 'SAINT V7.34A'
_computing_molecular_graphics 'XP in SHELXTL ver. 6.10'
_computing_publication_material 'XP in SHELXTL ver. 6.10'
_computing_structure_refinement 'SHELXL in SHELXTL ver. 6.10'
_computing_structure_solution 'SHELXS in SHELXTL ver. 6.10'
_diffrn_ambient_temperature 100(2)
_diffrn_measured_fraction_theta_full 0.994
_diffrn_measured_fraction_theta_max 0.994
_diffrn_measurement_device_type 'Bruker Smart Apex II with D8-Goniometer'
_diffrn_measurement_method 'omega scans'
_diffrn_radiation_monochromator graphite
_diffrn_radiation_source 'fine-focus sealed tube'
_diffrn_radiation_type MoK\a
_diffrn_radiation_wavelength 0.71073
_diffrn_reflns_av_R_equivalents 0.0322
_diffrn_reflns_av_sigmaI/netI 0.0327
_diffrn_reflns_limit_h_max 10
_diffrn_reflns_limit_h_min -10
_diffrn_reflns_limit_k_max 21
_diffrn_reflns_limit_k_min -20
_diffrn_reflns_limit_l_max 24
_diffrn_reflns_limit_l_min 0
_diffrn_reflns_number 38089
_diffrn_reflns_theta_full 25.37
_diffrn_reflns_theta_max 25.37
_diffrn_reflns_theta_min 2.32
_exptl_absorpt_coefficient_mu 0.479
_exptl_absorpt_correction_T_max 0.99
_exptl_absorpt_correction_T_min 0.67
_exptl_absorpt_correction_type empirical
_exptl_absorpt_process_details SADABS-2004/1
_exptl_crystal_colour colourless
_exptl_crystal_density_diffrn 1.182
_exptl_crystal_density_method 'not measured'
_exptl_crystal_description plate
_exptl_crystal_F_000 1186
_exptl_crystal_size_max 0.4
_exptl_crystal_size_mid 0.18
_exptl_crystal_size_min 0.05
_refine_diff_density_max 0.541
_refine_diff_density_min -0.689
_refine_diff_density_rms 0.059
_refine_ls_extinction_method none
_refine_ls_goodness_of_fit_ref 1.023
_refine_ls_hydrogen_treatment constr
_refine_ls_matrix_type full
_refine_ls_number_parameters 672
_refine_ls_number_reflns 11406
_refine_ls_number_restraints 0
_refine_ls_restrained_S_all 1.023
_refine_ls_R_factor_all 0.0425
_refine_ls_R_factor_gt 0.0324
_refine_ls_shift/su_max 0.001
_refine_ls_shift/su_mean 0.000
_refine_ls_structure_factor_coef Fsqd
_refine_ls_weighting_details 'calc w=1/[\s^2^(Fo^2^)+(0.0424P)^2^+1.5589P] where P=(Fo^2^+2Fc^2^)/3'
_refine_ls_weighting_scheme calc
_refine_ls_wR_factor_gt 0.0776
_refine_ls_wR_factor_ref 0.0810
_reflns_number_gt 9585
_reflns_number_total 11406
_reflns_threshold_expression >2sigma(I)
_cod_data_source_file ic802151c_si_001_1.cif
_cod_data_source_block sn210
_cod_database_code 4301613

loop_
_symmetry_equiv_pos_as_xyz
'x, y, z'
'-x, -y, -z'

loop_
_atom_site_label
_atom_site_type_symbol
_atom_site_fract_x
_atom_site_fract_y
_atom_site_fract_z
_atom_site_U_iso_or_equiv
_atom_site_adp_type
_atom_site_occupancy
_atom_site_symmetry_multiplicity
_atom_site_calc_flag
_atom_site_refinement_flags
_atom_site_disorder_assembly
_atom_site_disorder_group
Sn1 Sn 0.118856(18) 0.023439(9) 0.295084(9) 0.02382(6) Uani 1 1 d . . .
Al1 Al 0.20793(7) 0.20732(4) 0.23937(3) 0.01519(14) Uani 1 1 d . . .
Al2 Al 0.30984(7) -0.15662(4) 0.28985(3) 0.01583(14) Uani 1 1 d . . .
O1 O 0.23579(17) 0.10919(8) 0.27554(7) 0.0192(3) Uani 1 1 d . . .
O2 O 0.27674(17) -0.05674(9) 0.26756(8) 0.0203(3) Uani 1 1 d . . .
N1 N -0.00762(19) 0.24404(10) 0.24288(9) 0.0161(4) Uani 1 1 d . . .
N2 N 0.23243(19) 0.21615(10) 0.14298(9) 0.0156(4) Uani 1 1 d . . .
N3 N 0.5106(2) -0.18965(10) 0.31934(9) 0.0160(4) Uani 1 1 d . . .
N4 N 0.3536(2) -0.19469(10) 0.20904(9) 0.0164(4) Uani 1 1 d . . .
C1 C 0.3238(3) 0.27456(14) 0.26557(12) 0.0250(5) Uani 1 1 d . . .
H1A H 0.3843 0.2443 0.3032 0.037 Uiso 1 1 calc R . .
H1B H 0.2537 0.3169 0.2801 0.037 Uiso 1 1 calc R . .
H1C H 0.3918 0.2963 0.2265 0.037 Uiso 1 1 calc R . .
C2 C 0.1595(3) -0.20726(14) 0.35605(12) 0.0267(5) Uani 1 1 d . . .
H2A H 0.1909 -0.2166 0.4021 0.040 Uiso 1 1 calc R . .
H2B H 0.1522 -0.2569 0.3467 0.040 Uiso 1 1 calc R . .
H2C H 0.0601 -0.1737 0.3525 0.040 Uiso 1 1 calc R . .
C3 C -0.0874(2) 0.21716(12) 0.20613(11) 0.0178(5) Uani 1 1 d . . .
C4 C -0.0212(2) 0.18762(13) 0.15010(11) 0.0186(5) Uani 1 1 d . . .
H4 H -0.0810 0.1598 0.1331 0.022 Uiso 1 1 calc R . .
C5 C 0.1248(2) 0.19489(12) 0.11632(11) 0.0171(4) Uani 1 1 d . . .
C6 C -0.2560(2) 0.21705(14) 0.22431(12) 0.0251(5) Uani 1 1 d . . .
H6A H -0.2717 0.1739 0.2638 0.038 Uiso 1 1 calc R . .
H6B H -0.3024 0.2110 0.1855 0.038 Uiso 1 1 calc R . .
H6C H -0.3033 0.2662 0.2354 0.038 Uiso 1 1 calc R . .
C7 C 0.1550(3) 0.17794(14) 0.04705(11) 0.0219(5) Uani 1 1 d . . .
H7A H 0.1911 0.2223 0.0140 0.033 Uiso 1 1 calc R . .
H7B H 0.0608 0.1688 0.0332 0.033 Uiso 1 1 calc R . .
H7C H 0.2327 0.1316 0.0488 0.033 Uiso 1 1 calc R . .
C8 C -0.0914(2) 0.29216(13) 0.28645(11) 0.0186(5) Uani 1 1 d . . .
C9 C -0.1388(3) 0.37134(13) 0.25676(12) 0.0227(5) Uani 1 1 d . . .
C10 C -0.2284(3) 0.41635(14) 0.29750(13) 0.0296(6) Uani 1 1 d . . .
H10 H -0.2629 0.4697 0.2782 0.035 Uiso 1 1 calc R . .
C11 C -0.2682(3) 0.38504(15) 0.36516(13) 0.0340(6) Uani 1 1 d . . .
H11 H -0.3316 0.4165 0.3918 0.041 Uiso 1 1 calc R . .
C12 C -0.2163(3) 0.30827(14) 0.39434(13) 0.0288(6) Uani 1 1 d . . .
H12 H -0.2419 0.2876 0.4414 0.035 Uiso 1 1 calc R . .
C13 C -0.1267(2) 0.26036(13) 0.35580(12) 0.0211(5) Uani 1 1 d . . .
C14 C -0.0979(3) 0.40776(14) 0.18205(12) 0.0260(5) Uani 1 1 d . . .
H14 H -0.0149 0.3705 0.1648 0.031 Uiso 1 1 calc R . .
C15 C -0.2323(3) 0.42066(17) 0.13899(14) 0.0380(6) Uani 1 1 d . . .
H15A H -0.2639 0.3707 0.1422 0.057 Uiso 1 1 calc R . .
H15B H -0.2015 0.4443 0.0914 0.057 Uiso 1 1 calc R . .
H15C H -0.3175 0.4553 0.1559 0.057 Uiso 1 1 calc R . .
C16 C -0.0366(3) 0.48335(15) 0.17262(14) 0.0360(6) Uani 1 1 d . . .
H16A H -0.1164 0.5217 0.1879 0.054 Uiso 1 1 calc R . .
H16B H -0.0048 0.5032 0.1244 0.054 Uiso 1 1 calc R . .
H16C H 0.0509 0.4738 0.1996 0.054 Uiso 1 1 calc R . .
C17 C -0.0706(3) 0.17599(13) 0.38983(12) 0.0233(5) Uani 1 1 d . . .
H17 H -0.0356 0.1481 0.3529 0.028 Uiso 1 1 calc R . .
C18 C -0.1955(3) 0.13567(15) 0.43562(14) 0.0356(6) Uani 1 1 d . . .
H18A H -0.2263 0.1588 0.4746 0.053 Uiso 1 1 calc R . .
H18B H -0.1567 0.0802 0.4519 0.053 Uiso 1 1 calc R . .
H18C H -0.2834 0.1421 0.4097 0.053 Uiso 1 1 calc R . .
C19 C 0.0654(3) 0.16901(16) 0.42947(14) 0.0360(6) Uani 1 1 d . . .
H19A H 0.1469 0.1920 0.3987 0.054 Uiso 1 1 calc R . .
H19B H 0.1019 0.1141 0.4495 0.054 Uiso 1 1 calc R . .
H19C H 0.0351 0.1964 0.4658 0.054 Uiso 1 1 calc R . .
C20 C 0.3767(2) 0.22659(13) 0.10358(10) 0.0165(4) Uani 1 1 d . . .
C21 C 0.4025(2) 0.30219(13) 0.07099(11) 0.0199(5) Uani 1 1 d . . .
C22 C 0.5425(3) 0.31158(14) 0.03367(11) 0.0225(5) Uani 1 1 d . . .
H22 H 0.5613 0.3623 0.0107 0.027 Uiso 1 1 calc R . .
C23 C 0.6543(3) 0.24862(14) 0.02952(11) 0.0222(5) Uani 1 1 d . . .
H23 H 0.7484 0.2561 0.0034 0.027 Uiso 1 1 calc R . .
C24 C 0.6283(2) 0.17458(13) 0.06361(11) 0.0196(5) Uani 1 1 d . . .
H24 H 0.7063 0.1316 0.0614 0.023 Uiso 1 1 calc R . .
C25 C 0.4895(2) 0.16163(13) 0.10130(10) 0.0168(4) Uani 1 1 d . . .
C26 C 0.2817(3) 0.37250(13) 0.07513(12) 0.0240(5) Uani 1 1 d . . .
H26 H 0.2235 0.3601 0.1208 0.029 Uiso 1 1 calc R . .
C27 C 0.1686(3) 0.38803(16) 0.02173(15) 0.0401(7) Uani 1 1 d . . .
H27A H 0.2234 0.3946 -0.0237 0.060 Uiso 1 1 calc R . .
H27B H 0.0963 0.4354 0.0240 0.060 Uiso 1 1 calc R . .
H27C H 0.1133 0.3440 0.0305 0.060 Uiso 1 1 calc R . .
C28 C 0.3481(3) 0.44574(15) 0.07015(18) 0.0454(8) Uani 1 1 d . . .
H28A H 0.4214 0.4350 0.1044 0.068 Uiso 1 1 calc R . .
H28B H 0.2660 0.4873 0.0783 0.068 Uiso 1 1 calc R . .
H28C H 0.3996 0.4620 0.0246 0.068 Uiso 1 1 calc R . .
C29 C 0.4706(2) 0.07930(13) 0.13884(11) 0.0185(5) Uani 1 1 d . . .
H29 H 0.3615 0.0797 0.1568 0.022 Uiso 1 1 calc R . .
C30 C 0.5095(3) 0.02211(13) 0.09293(12) 0.0237(5) Uani 1 1 d . . .
H30A H 0.4544 0.0429 0.0519 0.036 Uiso 1 1 calc R . .
H30B H 0.4797 -0.0279 0.1177 0.036 Uiso 1 1 calc R . .
H30C H 0.6193 0.0148 0.0799 0.036 Uiso 1 1 calc R . .
C31 C 0.5676(3) 0.05063(14) 0.19984(12) 0.0235(5) Uani 1 1 d . . .
H31A H 0.6747 0.0534 0.1839 0.035 Uiso 1 1 calc R . .
H31B H 0.5565 -0.0032 0.2225 0.035 Uiso 1 1 calc R . .
H31C H 0.5335 0.0834 0.2320 0.035 Uiso 1 1 calc R . .
C37 C 0.6314(2) -0.19222(13) 0.27443(11) 0.0202(5) Uani 1 1 d . . .
C38 C 0.6195(2) -0.18750(13) 0.20546(11) 0.0211(5) Uani 1 1 d . . .
H38 H 0.7078 -0.1782 0.1754 0.025 Uiso 1 1 calc R . .
C39 C 0.4929(2) -0.19485(13) 0.17609(11) 0.0193(5) Uani 1 1 d . . .
C40 C 0.7891(3) -0.20086(16) 0.29556(12) 0.0294(6) Uani 1 1 d . . .
H40A H 0.8082 -0.1504 0.2990 0.044 Uiso 1 1 calc R . .
H40B H 0.8636 -0.2196 0.2616 0.044 Uiso 1 1 calc R . .
H40C H 0.7984 -0.2382 0.3399 0.044 Uiso 1 1 calc R . .
C41 C 0.5200(3) -0.20321(16) 0.10356(12) 0.0306(6) Uani 1 1 d . . .
H41A H 0.4491 -0.2348 0.0961 0.046 Uiso 1 1 calc R . .
H41B H 0.6248 -0.2286 0.0954 0.046 Uiso 1 1 calc R . .
H41C H 0.5036 -0.1517 0.0721 0.046 Uiso 1 1 calc R . .
C42 C 0.5365(2) -0.20733(13) 0.39096(11) 0.0182(5) Uani 1 1 d . . .
C43 C 0.5407(3) -0.28440(13) 0.42912(12) 0.0224(5) Uani 1 1 d . . .
C44 C 0.5730(3) -0.30172(14) 0.49693(12) 0.0274(5) Uani 1 1 d . . .
H44 H 0.5781 -0.3537 0.5235 0.033 Uiso 1 1 calc R . .
C45 C 0.5977(3) -0.24475(14) 0.52621(12) 0.0271(5) Uani 1 1 d . . .
H45 H 0.6224 -0.2580 0.5721 0.032 Uiso 1 1 calc R . .
C46 C 0.5866(3) -0.16905(14) 0.48892(11) 0.0243(5) Uani 1 1 d . . .
H46 H 0.6011 -0.1301 0.5098 0.029 Uiso 1 1 calc R . .
C47 C 0.5545(2) -0.14838(13) 0.42086(11) 0.0200(5) Uani 1 1 d . . .
C48 C 0.5127(3) -0.34797(14) 0.39826(12) 0.0291(6) Uani 1 1 d . . .
H48 H 0.4566 -0.3221 0.3569 0.035 Uiso 1 1 calc R . .
C49 C 0.6602(4) -0.39414(19) 0.37513(18) 0.0569(9) Uani 1 1 d . . .
H49A H 0.7184 -0.3593 0.3407 0.085 Uiso 1 1 calc R . .
H49B H 0.6373 -0.4344 0.3555 0.085 Uiso 1 1 calc R . .
H49C H 0.7202 -0.4186 0.4142 0.085 Uiso 1 1 calc R . .
C50 C 0.4127(4) -0.40194(17) 0.44669(15) 0.0488(8) Uani 1 1 d . . .
H50A H 0.4645 -0.4283 0.4879 0.073 Uiso 1 1 calc R . .
H50B H 0.3939 -0.4407 0.4243 0.073 Uiso 1 1 calc R . .
H50C H 0.3156 -0.3715 0.4590 0.073 Uiso 1 1 calc R . .
C51 C 0.5390(3) -0.06365(14) 0.38237(12) 0.0245(5) Uani 1 1 d . . .
H51 H 0.5185 -0.0601 0.3346 0.029 Uiso 1 1 calc R . .
C52 C 0.6842(3) -0.02956(17) 0.37956(14) 0.0401(7) Uani 1 1 d . . .
H52A H 0.7038 -0.0300 0.4258 0.060 Uiso 1 1 calc R . .
H52B H 0.6715 0.0240 0.3517 0.060 Uiso 1 1 calc R . .
H52C H 0.7703 -0.0608 0.3594 0.060 Uiso 1 1 calc R . .
C53 C 0.4036(3) -0.01571(14) 0.41431(13) 0.0308(6) Uani 1 1 d . . .
H53A H 0.3118 -0.0386 0.4169 0.046 Uiso 1 1 calc R . .
H53B H 0.3884 0.0377 0.3862 0.046 Uiso 1 1 calc R . .
H53C H 0.4241 -0.0155 0.4602 0.046 Uiso 1 1 calc R . .
C54 C 0.2384(2) -0.21956(13) 0.17997(11) 0.0178(5) Uani 1 1 d . . .
C55 C 0.2350(3) -0.29923(14) 0.19077(12) 0.0267(5) Uani 1 1 d . . .
C56 C 0.1233(3) -0.32210(14) 0.16261(12) 0.0290(6) Uani 1 1 d . . .
H56 H 0.1206 -0.3759 0.1693 0.035 Uiso 1 1 calc R . .
C57 C 0.0164(3) -0.26820(14) 0.12516(12) 0.0255(5) Uani 1 1 d . . .
H57 H -0.0593 -0.2848 0.1064 0.031 Uiso 1 1 calc R . .
C58 C 0.0201(2) -0.19016(14) 0.11524(11) 0.0211(5) Uani 1 1 d . . .
H58 H -0.0538 -0.1533 0.0895 0.025 Uiso 1 1 calc R . .
C59 C 0.1302(2) -0.16401(13) 0.14224(11) 0.0174(5) Uani 1 1 d . . .
C60 C 0.3510(4) -0.36158(15) 0.23024(15) 0.0431(8) Uani 1 1 d . . .
H60 H 0.4163 -0.3352 0.2500 0.052 Uiso 1 1 calc R . .
C61 C 0.4548(5) -0.4077(2) 0.1840(2) 0.0761(13) Uani 1 1 d . . .
H61A H 0.3941 -0.4362 0.1657 0.114 Uiso 1 1 calc R . .
H61B H 0.5330 -0.4445 0.2103 0.114 Uiso 1 1 calc R . .
H61C H 0.5037 -0.3719 0.1463 0.114 Uiso 1 1 calc R . .
C62 C 0.2748(5) -0.41619(19) 0.28850(18) 0.0707(12) Uani 1 1 d . . .
H62A H 0.2097 -0.3863 0.3182 0.106 Uiso 1 1 calc R . .
H62B H 0.3526 -0.4535 0.3147 0.106 Uiso 1 1 calc R . .
H62C H 0.2127 -0.4442 0.2704 0.106 Uiso 1 1 calc R . .
C63 C 0.1310(2) -0.07752(13) 0.12757(11) 0.0202(5) Uani 1 1 d . . .
H63 H 0.2108 -0.0692 0.1536 0.024 Uiso 1 1 calc R . .
C64 C 0.1730(3) -0.04520(14) 0.05164(12) 0.0291(6) Uani 1 1 d . . .
H64A H 0.2756 -0.0700 0.0389 0.044 Uiso 1 1 calc R . .
H64B H 0.1703 0.0110 0.0424 0.044 Uiso 1 1 calc R . .
H64C H 0.0999 -0.0559 0.0250 0.044 Uiso 1 1 calc R . .
C65 C -0.0218(3) -0.03417(15) 0.15043(14) 0.0310(6) Uani 1 1 d . . .
H65A H -0.1007 -0.0386 0.1233 0.047 Uiso 1 1 calc R . .
H65B H -0.0143 0.0207 0.1439 0.047 Uiso 1 1 calc R . .
H65C H -0.0485 -0.0568 0.1987 0.047 Uiso 1 1 calc R . .
C66 C 0.8892(4) 0.5961(2) 0.61260(18) 0.0587(9) Uani 1 1 d . . .
H66A H 0.7808 0.5931 0.6146 0.088 Uiso 1 1 calc R . .
H66B H 0.9008 0.6470 0.6179 0.088 Uiso 1 1 calc R . .
H66C H 0.9362 0.5552 0.6493 0.088 Uiso 1 1 calc R . .
C67 C 0.9671(4) 0.5851(2) 0.54390(19) 0.0630(10) Uani 1 1 d . . .
H67A H 0.9202 0.6271 0.5071 0.076 Uiso 1 1 calc R . .
H67B H 1.0758 0.5899 0.5417 0.076 Uiso 1 1 calc R . .
C68 C 0.9560(3) 0.5092(2) 0.53184(16) 0.0485(8) Uani 1 1 d . . .
H68A H 0.8473 0.5073 0.5297 0.058 Uiso 1 1 calc R . .
H68B H 0.9919 0.4679 0.5716 0.058 Uiso 1 1 calc R . .

loop_
_atom_site_aniso_label
_atom_site_aniso_U_11
_atom_site_aniso_U_22
_atom_site_aniso_U_33
_atom_site_aniso_U_23
_atom_site_aniso_U_13
_atom_site_aniso_U_12
Sn1 0.01922(9) 0.02112(9) 0.03193(10) -0.01252(7) 0.00781(7) -0.00356(6)
Al1 0.0137(3) 0.0171(3) 0.0148(3) -0.0054(3) 0.0006(2) -0.0020(2)
Al2 0.0144(3) 0.0183(3) 0.0156(3) -0.0065(3) 0.0000(3) -0.0021(3)
O1 0.0205(8) 0.0174(8) 0.0186(8) -0.0043(6) -0.0002(6) -0.0014(6)
O2 0.0209(8) 0.0194(8) 0.0208(8) -0.0088(7) 0.0011(6) -0.0003(6)
N1 0.0144(9) 0.0175(9) 0.0166(9) -0.0061(8) 0.0013(7) -0.0018(7)
N2 0.0136(9) 0.0163(9) 0.0160(9) -0.0037(7) 0.0014(7) -0.0018(7)
N3 0.0165(9) 0.0186(9) 0.0139(9) -0.0062(7) -0.0002(7) -0.0030(7)
N4 0.0169(9) 0.0161(9) 0.0162(9) -0.0045(8) -0.0033(7) -0.0003(7)
C1 0.0219(12) 0.0300(13) 0.0265(13) -0.0122(11) 0.0011(10) -0.0074(10)
C2 0.0222(12) 0.0318(14) 0.0259(13) -0.0059(11) 0.0003(10) -0.0069(10)
C3 0.0161(11) 0.0157(11) 0.0206(12) -0.0030(9) -0.0012(9) -0.0021(9)
C4 0.0160(11) 0.0207(11) 0.0216(12) -0.0088(10) -0.0028(9) -0.0030(9)
C5 0.0197(11) 0.0129(10) 0.0170(11) -0.0029(9) -0.0020(9) 0.0007(8)
C6 0.0164(11) 0.0339(14) 0.0285(13) -0.0146(11) 0.0033(10) -0.0060(10)
C7 0.0198(12) 0.0299(13) 0.0176(12) -0.0082(10) -0.0013(9) -0.0046(10)
C8 0.0131(10) 0.0219(12) 0.0222(12) -0.0090(10) 0.0008(9) -0.0026(9)
C9 0.0196(12) 0.0235(12) 0.0250(12) -0.0081(10) -0.0013(9) -0.0003(9)
C10 0.0317(14) 0.0210(12) 0.0324(14) -0.0084(11) 0.0006(11) 0.0051(10)
C11 0.0385(15) 0.0291(14) 0.0314(15) -0.0149(12) 0.0070(12) 0.0057(11)
C12 0.0319(14) 0.0289(13) 0.0241(13) -0.0105(11) 0.0065(10) -0.0013(11)
C13 0.0179(11) 0.0221(12) 0.0233(12) -0.0080(10) 0.0035(9) -0.0035(9)
C14 0.0268(13) 0.0219(12) 0.0260(13) -0.0054(10) -0.0001(10) 0.0017(10)
C15 0.0417(16) 0.0385(16) 0.0305(15) -0.0030(12) -0.0095(12) -0.0012(13)
C16 0.0437(16) 0.0307(14) 0.0311(15) -0.0038(12) 0.0021(12) -0.0087(12)
C17 0.0271(13) 0.0212(12) 0.0202(12) -0.0078(10) 0.0073(10) -0.0028(10)
C18 0.0396(15) 0.0271(14) 0.0373(16) -0.0067(12) 0.0120(12) -0.0107(12)
C19 0.0344(15) 0.0326(15) 0.0351(15) 0.0007(12) -0.0040(12) -0.0025(12)
C20 0.0145(11) 0.0236(12) 0.0128(11) -0.0057(9) -0.0005(8) -0.0048(9)
C21 0.0208(12) 0.0225(12) 0.0165(11) -0.0036(9) -0.0020(9) -0.0052(9)
C22 0.0228(12) 0.0252(12) 0.0188(12) -0.0015(10) -0.0001(9) -0.0090(10)
C23 0.0175(11) 0.0340(13) 0.0168(11) -0.0080(10) 0.0044(9) -0.0095(10)
C24 0.0158(11) 0.0258(12) 0.0183(12) -0.0087(10) -0.0007(9) -0.0022(9)
C25 0.0163(11) 0.0240(12) 0.0115(10) -0.0055(9) -0.0014(8) -0.0048(9)
C26 0.0238(12) 0.0188(12) 0.0260(13) -0.0011(10) 0.0022(10) -0.0042(10)
C27 0.0416(16) 0.0324(15) 0.0394(16) -0.0027(13) -0.0111(13) 0.0077(12)
C28 0.0336(15) 0.0258(14) 0.077(2) -0.0173(15) 0.0089(15) -0.0079(12)
C29 0.0146(11) 0.0217(12) 0.0193(11) -0.0075(9) 0.0014(9) -0.0019(9)
C30 0.0226(12) 0.0230(12) 0.0262(13) -0.0086(10) 0.0021(10) -0.0043(10)
C31 0.0206(12) 0.0256(12) 0.0213(12) -0.0040(10) 0.0012(9) -0.0009(10)
C37 0.0180(11) 0.0226(12) 0.0209(12) -0.0079(10) -0.0027(9) -0.0014(9)
C38 0.0141(11) 0.0307(13) 0.0177(12) -0.0080(10) 0.0031(9) -0.0018(9)
C39 0.0191(11) 0.0216(12) 0.0165(11) -0.0067(9) -0.0022(9) 0.0022(9)
C40 0.0166(12) 0.0503(16) 0.0240(13) -0.0143(12) -0.0002(10) -0.0056(11)
C41 0.0234(13) 0.0486(16) 0.0218(13) -0.0185(12) -0.0016(10) 0.0029(11)
C42 0.0144(11) 0.0253(12) 0.0157(11) -0.0067(9) -0.0010(9) -0.0032(9)
C43 0.0224(12) 0.0240(12) 0.0204(12) -0.0065(10) -0.0024(9) -0.0008(10)
C44 0.0323(14) 0.0261(13) 0.0213(13) -0.0021(10) -0.0052(10) -0.0016(11)
C45 0.0300(13) 0.0345(14) 0.0173(12) -0.0073(11) -0.0054(10) -0.0027(11)
C46 0.0264(13) 0.0311(13) 0.0181(12) -0.0100(10) -0.0039(10) -0.0044(10)
C47 0.0161(11) 0.0266(12) 0.0185(12) -0.0069(10) 0.0001(9) -0.0053(9)
C48 0.0458(16) 0.0209(12) 0.0216(13) -0.0042(10) -0.0109(11) -0.0043(11)
C49 0.068(2) 0.0429(18) 0.067(2) -0.0354(17) -0.0003(18) 0.0028(16)
C50 0.082(2) 0.0355(16) 0.0353(17) -0.0048(13) -0.0141(16) -0.0252(16)
C51 0.0329(13) 0.0264(13) 0.0184(12) -0.0071(10) -0.0032(10) -0.0125(10)
C52 0.0492(17) 0.0443(17) 0.0348(16) -0.0089(13) -0.0046(13) -0.0278(14)
C53 0.0454(16) 0.0247(13) 0.0226(13) -0.0075(11) -0.0073(11) -0.0012(11)
C54 0.0176(11) 0.0222(12) 0.0150(11) -0.0084(9) -0.0013(9) -0.0012(9)
C55 0.0360(14) 0.0226(12) 0.0234(13) -0.0069(10) -0.0082(11) -0.0040(10)
C56 0.0418(15) 0.0229(13) 0.0265(13) -0.0073(11) -0.0063(11) -0.0113(11)
C57 0.0237(12) 0.0359(14) 0.0218(12) -0.0119(11) -0.0010(10) -0.0111(11)
C58 0.0154(11) 0.0302(13) 0.0182(12) -0.0089(10) -0.0014(9) -0.0006(9)
C59 0.0149(11) 0.0233(12) 0.0141(11) -0.0071(9) 0.0026(8) -0.0023(9)
C60 0.066(2) 0.0212(13) 0.0487(18) -0.0080(13) -0.0371(16) -0.0014(13)
C61 0.085(3) 0.053(2) 0.091(3) -0.032(2) -0.047(2) 0.038(2)
C62 0.126(4) 0.0347(18) 0.053(2) 0.0115(16) -0.048(2) -0.021(2)
C63 0.0179(11) 0.0230(12) 0.0195(12) -0.0057(10) -0.0027(9) -0.0008(9)
C64 0.0348(14) 0.0272(13) 0.0247(13) -0.0028(11) -0.0046(11) -0.0071(11)
C65 0.0245(13) 0.0291(14) 0.0403(15) -0.0159(12) -0.0020(11) 0.0036(10)
C66 0.054(2) 0.065(2) 0.064(2) -0.0288(19) 0.0053(17) -0.0157(17)
C67 0.057(2) 0.077(3) 0.068(2) -0.039(2) 0.0102(18) -0.0238(19)
C68 0.0348(16) 0.063(2) 0.055(2) -0.0244(17) -0.0044(14) -0.0119(15)

loop_
_atom_type_symbol
_atom_type_description
_atom_type_scat_dispersion_real
_atom_type_scat_dispersion_imag
_atom_type_scat_source
C C 0.0033 0.0016 'International Tables Vol C Tables 4.2.6.8 and 6.1.1.4'
H H 0.0000 0.0000 'International Tables Vol C Tables 4.2.6.8 and 6.1.1.4'
N N 0.0061 0.0033 'International Tables Vol C Tables 4.2.6.8 and 6.1.1.4'
O O 0.0106 0.0060 'International Tables Vol C Tables 4.2.6.8 and 6.1.1.4'
Al Al 0.0645 0.0514 'International Tables Vol C Tables 4.2.6.8 and 6.1.1.4'
Sn Sn -0.6537 1.4246 'International Tables Vol C Tables 4.2.6.8 and 6.1.1.4'

loop_
_geom_angle_atom_site_label_1
_geom_angle_atom_site_label_2
_geom_angle_atom_site_label_3
_geom_angle
_geom_angle_site_symmetry_1
_geom_angle_site_symmetry_3
_geom_angle_publ_flag
O1 Sn1 O2 99.47(6) . . ?
O1 Al1 N2 104.85(8) . . ?
O1 Al1 N1 108.04(8) . . ?
N2 Al1 N1 95.15(8) . . ?
O1 Al1 C1 120.20(10) . . ?
N2 Al1 C1 112.03(9) . . ?
N1 Al1 C1 113.41(9) . . ?
O2 Al2 N3 108.03(8) . . ?
O2 Al2 N4 109.39(8) . . ?
N3 Al2 N4 95.62(8) . . ?
O2 Al2 C2 116.41(9) . . ?
N3 Al2 C2 111.55(10) . . ?
N4 Al2 C2 113.78(9) . . ?
Al1 O1 Sn1 137.58(9) . . ?
Al2 O2 Sn1 134.59(9) . . ?
C3 N1 C8 117.56(17) . . ?
C3 N1 Al1 116.45(14) . . ?
C8 N1 Al1 125.73(14) . . ?
C5 N2 C20 119.57(17) . . ?
C5 N2 Al1 117.09(14) . . ?
C20 N2 Al1 121.63(14) . . ?
C37 N3 C42 117.89(18) . . ?
C37 N3 Al2 120.77(15) . . ?
C42 N3 Al2 121.20(13) . . ?
C39 N4 C54 118.44(17) . . ?
C39 N4 Al2 119.37(15) . . ?
C54 N4 Al2 122.10(13) . . ?
N1 C3 C4 122.64(19) . . ?
N1 C3 C6 120.18(19) . . ?
C4 C3 C6 117.18(19) . . ?
C3 C4 C5 126.9(2) . . ?
N2 C5 C4 122.80(19) . . ?
N2 C5 C7 120.28(19) . . ?
C4 C5 C7 116.92(19) . . ?
C13 C8 C9 121.1(2) . . ?
C13 C8 N1 120.86(19) . . ?
C9 C8 N1 118.07(19) . . ?
C10 C9 C8 118.1(2) . . ?
C10 C9 C14 119.9(2) . . ?
C8 C9 C14 122.1(2) . . ?
C11 C10 C9 121.3(2) . . ?
C10 C11 C12 120.2(2) . . ?
C11 C12 C13 121.0(2) . . ?
C12 C13 C8 118.4(2) . . ?
C12 C13 C17 119.5(2) . . ?
C8 C13 C17 122.10(19) . . ?
C9 C14 C16 111.8(2) . . ?
C9 C14 C15 112.0(2) . . ?
C16 C14 C15 110.6(2) . . ?
C19 C17 C13 111.0(2) . . ?
C19 C17 C18 110.6(2) . . ?
C13 C17 C18 112.84(19) . . ?
C21 C20 C25 121.54(19) . . ?
C21 C20 N2 118.71(19) . . ?
C25 C20 N2 119.69(18) . . ?
C22 C21 C20 118.2(2) . . ?
C22 C21 C26 120.4(2) . . ?
C20 C21 C26 121.42(19) . . ?
C23 C22 C21 121.4(2) . . ?
C22 C23 C24 119.6(2) . . ?
C23 C24 C25 121.5(2) . . ?
C24 C25 C20 117.8(2) . . ?
C24 C25 C29 118.61(19) . . ?
C20 C25 C29 123.61(18) . . ?
C21 C26 C27 111.6(2) . . ?
C21 C26 C28 113.3(2) . . ?
C27 C26 C28 110.2(2) . . ?
C25 C29 C31 110.69(18) . . ?
C25 C29 C30 113.04(18) . . ?
C31 C29 C30 109.61(18) . . ?
N3 C37 C38 122.4(2) . . ?
N3 C37 C40 121.0(2) . . ?
C38 C37 C40 116.60(19) . . ?
C39 C38 C37 127.4(2) . . ?
N4 C39 C38 123.2(2) . . ?
N4 C39 C41 120.6(2) . . ?
C38 C39 C41 116.28(19) . . ?
C47 C42 C43 121.4(2) . . ?
C47 C42 N3 120.5(2) . . ?
C43 C42 N3 118.17(19) . . ?
C44 C43 C42 117.9(2) . . ?
C44 C43 C48 120.3(2) . . ?
C42 C43 C48 121.8(2) . . ?
C45 C44 C43 121.3(2) . . ?
C46 C45 C44 120.0(2) . . ?
C45 C46 C47 121.2(2) . . ?
C46 C47 C42 118.2(2) . . ?
C46 C47 C51 119.2(2) . . ?
C42 C47 C51 122.6(2) . . ?
C49 C48 C43 112.0(2) . . ?
C49 C48 C50 110.6(2) . . ?
C43 C48 C50 112.0(2) . . ?
C47 C51 C53 110.37(19) . . ?
C47 C51 C52 112.3(2) . . ?
C53 C51 C52 110.0(2) . . ?
C59 C54 C55 120.7(2) . . ?
C59 C54 N4 119.84(19) . . ?
C55 C54 N4 119.5(2) . . ?
C56 C55 C54 118.7(2) . . ?
C56 C55 C60 118.6(2) . . ?
C54 C55 C60 122.7(2) . . ?
C57 C56 C55 121.3(2) . . ?
C58 C57 C56 119.5(2) . . ?
C57 C58 C59 121.5(2) . . ?
C58 C59 C54 118.3(2) . . ?
C58 C59 C63 118.9(2) . . ?
C54 C59 C63 122.86(19) . . ?
C62 C60 C55 111.5(3) . . ?
C62 C60 C61 110.0(3) . . ?
C55 C60 C61 111.7(2) . . ?
C59 C63 C65 111.75(19) . . ?
C59 C63 C64 110.06(18) . . ?
C65 C63 C64 110.6(2) . . ?
C68 C67 C66 113.0(3) . . ?
C67 C68 C68 116.1(3) . 2_766 ?

loop_
_geom_bond_atom_site_label_1
_geom_bond_atom_site_label_2
_geom_bond_distance
_geom_bond_site_symmetry_2
_geom_bond_publ_flag
Sn1 O1 1.9597(15) . ?
Sn1 O2 1.9680(14) . ?
Al1 O1 1.7173(16) . ?
Al1 N2 1.9187(18) . ?
Al1 N1 1.9228(18) . ?
Al1 C1 1.951(2) . ?
Al2 O2 1.7199(16) . ?
Al2 N3 1.9124(19) . ?
Al2 N4 1.9165(18) . ?
Al2 C2 1.956(2) . ?
N1 C3 1.332(3) . ?
N1 C8 1.449(3) . ?
N2 C5 1.328(3) . ?
N2 C20 1.449(3) . ?
N3 C37 1.328(3) . ?
N3 C42 1.453(3) . ?
N4 C39 1.341(3) . ?
N4 C54 1.449(3) . ?
C3 C4 1.404(3) . ?
C3 C6 1.511(3) . ?
C4 C5 1.412(3) . ?
C5 C7 1.504(3) . ?
C8 C13 1.400(3) . ?
C8 C9 1.407(3) . ?
C9 C10 1.391(3) . ?
C9 C14 1.521(3) . ?
C10 C11 1.376(4) . ?
C11 C12 1.376(4) . ?
C12 C13 1.395(3) . ?
C13 C17 1.520(3) . ?
C14 C16 1.524(3) . ?
C14 C15 1.532(4) . ?
C17 C19 1.519(4) . ?
C17 C18 1.529(3) . ?
C20 C21 1.402(3) . ?
C20 C25 1.406(3) . ?
C21 C22 1.397(3) . ?
C21 C26 1.521(3) . ?
C22 C23 1.382(3) . ?
C23 C24 1.384(3) . ?
C24 C25 1.401(3) . ?
C25 C29 1.515(3) . ?
C26 C27 1.523(4) . ?
C26 C28 1.525(3) . ?
C29 C31 1.534(3) . ?
C29 C30 1.535(3) . ?
C37 C38 1.405(3) . ?
C37 C40 1.502(3) . ?
C38 C39 1.395(3) . ?
C39 C41 1.511(3) . ?
C42 C47 1.402(3) . ?
C42 C43 1.403(3) . ?
C43 C44 1.394(3) . ?
C43 C48 1.519(3) . ?
C44 C45 1.382(3) . ?
C45 C46 1.373(3) . ?
C46 C47 1.395(3) . ?
C47 C51 1.517(3) . ?
C48 C49 1.517(4) . ?
C48 C50 1.525(4) . ?
C51 C53 1.532(3) . ?
C51 C52 1.532(3) . ?
C54 C59 1.403(3) . ?
C54 C55 1.404(3) . ?
C55 C56 1.392(3) . ?
C55 C60 1.519(4) . ?
C56 C57 1.381(4) . ?
C57 C58 1.378(3) . ?
C58 C59 1.399(3) . ?
C59 C63 1.514(3) . ?
C60 C62 1.511(5) . ?
C60 C61 1.532(5) . ?
C63 C65 1.528(3) . ?
C63 C64 1.530(3) . ?
C66 C67 1.527(4) . ?
C67 C68 1.479(4) . ?
C68 C68 1.512(6) 2_766 ?

loop_
_geom_torsion_atom_site_label_1
_geom_torsion_atom_site_label_2
_geom_torsion_atom_site_label_3
_geom_torsion_atom_site_label_4
_geom_torsion
_geom_torsion_site_symmetry_1
_geom_torsion_site_symmetry_2
_geom_torsion_site_symmetry_3
_geom_torsion_site_symmetry_4
_geom_torsion_publ_flag
N2 Al1 O1 Sn1 -79.45(13) . . . . ?
N1 Al1 O1 Sn1 21.16(15) . . . . ?
C1 Al1 O1 Sn1 153.45(12) . . . . ?
O2 Sn1 O1 Al1 137.54(12) . . . . ?
N3 Al2 O2 Sn1 -124.77(12) . . . . ?
N4 Al2 O2 Sn1 132.31(12) . . . . ?
C2 Al2 O2 Sn1 1.60(17) . . . . ?
O1 Sn1 O2 Al2 153.96(12) . . . . ?
O1 Al1 N1 C3 -65.07(17) . . . . ?
N2 Al1 N1 C3 42.38(16) . . . . ?
C1 Al1 N1 C3 159.09(16) . . . . ?
O1 Al1 N1 C8 108.88(17) . . . . ?
N2 Al1 N1 C8 -143.67(17) . . . . ?
C1 Al1 N1 C8 -27.0(2) . . . . ?
O1 Al1 N2 C5 69.87(16) . . . . ?
N1 Al1 N2 C5 -40.34(16) . . . . ?
C1 Al1 N2 C5 -158.16(16) . . . . ?
O1 Al1 N2 C20 -95.15(16) . . . . ?
N1 Al1 N2 C20 154.64(16) . . . . ?
C1 Al1 N2 C20 36.82(18) . . . . ?
O2 Al2 N3 C37 -81.20(17) . . . . ?
N4 Al2 N3 C37 31.31(18) . . . . ?
C2 Al2 N3 C37 149.64(17) . . . . ?
O2 Al2 N3 C42 94.38(16) . . . . ?
N4 Al2 N3 C42 -153.11(16) . . . . ?
C2 Al2 N3 C42 -34.78(18) . . . . ?
O2 Al2 N4 C39 78.98(17) . . . . ?
N3 Al2 N4 C39 -32.39(17) . . . . ?
C2 Al2 N4 C39 -148.92(17) . . . . ?
O2 Al2 N4 C54 -97.57(17) . . . . ?
N3 Al2 N4 C54 151.07(16) . . . . ?
C2 Al2 N4 C54 34.53(19) . . . . ?
C8 N1 C3 C4 163.2(2) . . . . ?
Al1 N1 C3 C4 -22.4(3) . . . . ?
C8 N1 C3 C6 -17.3(3) . . . . ?
Al1 N1 C3 C6 157.19(17) . . . . ?
N1 C3 C4 C5 -13.1(4) . . . . ?
C6 C3 C4 C5 167.4(2) . . . . ?
C20 N2 C5 C4 -176.5(2) . . . . ?
Al1 N2 C5 C4 18.1(3) . . . . ?
C20 N2 C5 C7 3.0(3) . . . . ?
Al1 N2 C5 C7 -162.36(16) . . . . ?
C3 C4 C5 N2 15.7(4) . . . . ?
C3 C4 C5 C7 -163.8(2) . . . . ?
C3 N1 C8 C13 97.1(3) . . . . ?
Al1 N1 C8 C13 -76.8(2) . . . . ?
C3 N1 C8 C9 -81.7(3) . . . . ?
Al1 N1 C8 C9 104.5(2) . . . . ?
C13 C8 C9 C10 -3.2(3) . . . . ?
N1 C8 C9 C10 175.5(2) . . . . ?
C13 C8 C9 C14 178.2(2) . . . . ?
N1 C8 C9 C14 -3.1(3) . . . . ?
C8 C9 C10 C11 1.0(4) . . . . ?
C14 C9 C10 C11 179.6(2) . . . . ?
C9 C10 C11 C12 1.5(4) . . . . ?
C10 C11 C12 C13 -1.9(4) . . . . ?
C11 C12 C13 C8 -0.4(4) . . . . ?
C11 C12 C13 C17 179.6(2) . . . . ?
C9 C8 C13 C12 2.9(3) . . . . ?
N1 C8 C13 C12 -175.8(2) . . . . ?
C9 C8 C13 C17 -177.0(2) . . . . ?
N1 C8 C13 C17 4.2(3) . . . . ?
C10 C9 C14 C16 49.3(3) . . . . ?
C8 C9 C14 C16 -132.1(2) . . . . ?
C10 C9 C14 C15 -75.4(3) . . . . ?
C8 C9 C14 C15 103.2(3) . . . . ?
C12 C13 C17 C19 -78.8(3) . . . . ?
C8 C13 C17 C19 101.2(3) . . . . ?
C12 C13 C17 C18 45.9(3) . . . . ?
C8 C13 C17 C18 -134.1(2) . . . . ?
C5 N2 C20 C21 101.0(2) . . . . ?
Al1 N2 C20 C21 -94.4(2) . . . . ?
C5 N2 C20 C25 -81.9(3) . . . . ?
Al1 N2 C20 C25 82.8(2) . . . . ?
C25 C20 C21 C22 2.3(3) . . . . ?
N2 C20 C21 C22 179.40(19) . . . . ?
C25 C20 C21 C26 -178.3(2) . . . . ?
N2 C20 C21 C26 -1.2(3) . . . . ?
C20 C21 C22 C23 -1.0(3) . . . . ?
C26 C21 C22 C23 179.6(2) . . . . ?
C21 C22 C23 C24 -0.8(3) . . . . ?
C22 C23 C24 C25 1.3(3) . . . . ?
C23 C24 C25 C20 -0.1(3) . . . . ?
C23 C24 C25 C29 -178.4(2) . . . . ?
C21 C20 C25 C24 -1.7(3) . . . . ?
N2 C20 C25 C24 -178.83(19) . . . . ?
C21 C20 C25 C29 176.4(2) . . . . ?
N2 C20 C25 C29 -0.6(3) . . . . ?
C22 C21 C26 C27 95.1(3) . . . . ?
C20 C21 C26 C27 -84.3(3) . . . . ?
C22 C21 C26 C28 -29.9(3) . . . . ?
C20 C21 C26 C28 150.7(2) . . . . ?
C24 C25 C29 C31 70.8(2) . . . . ?
C20 C25 C29 C31 -107.4(2) . . . . ?
C24 C25 C29 C30 -52.6(3) . . . . ?
C20 C25 C29 C30 129.2(2) . . . . ?
C42 N3 C37 C38 170.4(2) . . . . ?
Al2 N3 C37 C38 -13.9(3) . . . . ?
C42 N3 C37 C40 -9.3(3) . . . . ?
Al2 N3 C37 C40 166.43(17) . . . . ?
N3 C37 C38 C39 -13.5(4) . . . . ?
C40 C37 C38 C39 166.2(2) . . . . ?
C54 N4 C39 C38 -166.6(2) . . . . ?
Al2 N4 C39 C38 16.7(3) . . . . ?
C54 N4 C39 C41 13.4(3) . . . . ?
Al2 N4 C39 C41 -163.25(17) . . . . ?
C37 C38 C39 N4 11.8(4) . . . . ?
C37 C38 C39 C41 -168.2(2) . . . . ?
C37 N3 C42 C47 88.9(3) . . . . ?
Al2 N3 C42 C47 -86.8(2) . . . . ?
C37 N3 C42 C43 -92.0(2) . . . . ?
Al2 N3 C42 C43 92.3(2) . . . . ?
C47 C42 C43 C44 -4.0(3) . . . . ?
N3 C42 C43 C44 176.9(2) . . . . ?
C47 C42 C43 C48 176.6(2) . . . . ?
N3 C42 C43 C48 -2.5(3) . . . . ?
C42 C43 C44 C45 1.0(4) . . . . ?
C48 C43 C44 C45 -179.5(2) . . . . ?
C43 C44 C45 C46 1.8(4) . . . . ?
C44 C45 C46 C47 -1.7(4) . . . . ?
C45 C46 C47 C42 -1.2(3) . . . . ?
C45 C46 C47 C51 178.3(2) . . . . ?
C43 C42 C47 C46 4.0(3) . . . . ?
N3 C42 C47 C46 -176.87(19) . . . . ?
C43 C42 C47 C51 -175.4(2) . . . . ?
N3 C42 C47 C51 3.7(3) . . . . ?
C44 C43 C48 C49 -82.4(3) . . . . ?
C42 C43 C48 C49 97.1(3) . . . . ?
C44 C43 C48 C50 42.5(3) . . . . ?
C42 C43 C48 C50 -138.1(2) . . . . ?
C46 C47 C51 C53 -63.4(3) . . . . ?
C42 C47 C51 C53 116.0(2) . . . . ?
C46 C47 C51 C52 59.8(3) . . . . ?
C42 C47 C51 C52 -120.8(2) . . . . ?
C39 N4 C54 C59 -99.4(2) . . . . ?
Al2 N4 C54 C59 77.2(2) . . . . ?
C39 N4 C54 C55 81.5(3) . . . . ?
Al2 N4 C54 C55 -101.9(2) . . . . ?
C59 C54 C55 C56 0.8(3) . . . . ?
N4 C54 C55 C56 179.9(2) . . . . ?
C59 C54 C55 C60 179.0(2) . . . . ?
N4 C54 C55 C60 -1.9(3) . . . . ?
C54 C55 C56 C57 -0.5(4) . . . . ?
C60 C55 C56 C57 -178.8(2) . . . . ?
C55 C56 C57 C58 0.1(4) . . . . ?
C56 C57 C58 C59 0.0(3) . . . . ?
C57 C58 C59 C54 0.2(3) . . . . ?
C57 C58 C59 C63 178.1(2) . . . . ?
C55 C54 C59 C58 -0.6(3) . . . . ?
N4 C54 C59 C58 -179.67(18) . . . . ?
C55 C54 C59 C63 -178.4(2) . . . . ?
N4 C54 C59 C63 2.5(3) . . . . ?
C56 C55 C60 C62 -57.1(3) . . . . ?
C54 C55 C60 C62 124.7(3) . . . . ?
C56 C55 C60 C61 66.4(4) . . . . ?
C54 C55 C60 C61 -111.9(3) . . . . ?
C58 C59 C63 C65 56.7(3) . . . . ?
C54 C59 C63 C65 -125.5(2) . . . . ?
C58 C59 C63 C64 -66.6(3) . . . . ?
C54 C59 C63 C64 111.2(2) . . . . ?
C66 C67 C68 C68 -174.0(4) . . . 2_766 ?
